data_4310115
loop_
_publ_author_name
'En-Qing Gao'
'Ai-Ling Cheng'
'Yan-Xia Xu'
'Ming-Yuan He'
'Chun-Hua Yan'

_publ_contact_author_address
;
Department of Chemistry,
East China Normal University,
Shanghai 200062, China.
;
_publ_contact_author_email eqgao@chem.ecnu.edu.cn
_publ_contact_author_fax 86-21-62233424
_publ_contact_author_name 'Prof. Chun-Hua Yan'
_publ_contact_author_phone 86-21-62233404
_publ_section_title
;
From Low-Dimensional Manganese(II) Azido Motifs to Higher-Dimensional
Materials: Structure and Magnetic Properties
;
_journal_name_full 'Inorganic Chemistry'
_journal_page_first 8822
_journal_page_last 8835
_journal_paper_doi 10.1021/ic0512328
_journal_volume 44
_journal_year 2005
_chemical_formula_sum 'C14 H14 Mn N10'
_chemical_formula_weight 377.29
_chemical_name_systematic
; 
 ? 
;
_space_group_IT_number 2
_symmetry_cell_setting triclinic
_symmetry_space_group_name_Hall '-P 1'
_symmetry_space_group_name_H-M 'P -1'
_atom_sites_solution_hydrogens geom
_atom_sites_solution_primary direct
_atom_sites_solution_secondary difmap
_audit_creation_method SHELXL-97
_cell_angle_alpha 104.866(4)
_cell_angle_beta 104.968(4)
_cell_angle_gamma 94.773(4)
_cell_formula_units_Z 2
_cell_length_a 8.6051(7)
_cell_length_b 8.6212(8)
_cell_length_c 11.8163(11)
_cell_measurement_reflns_used 23137
_cell_measurement_temperature 293(2)
_cell_measurement_theta_max 27.485
_cell_measurement_theta_min 3.395
_cell_volume 807.96(13)
_computing_cell_refinement 'HKL Scalepack (Otwinowski & Minor, 1997)'
_computing_data_collection 'KappaCCD (Nonius B. V., 1998)'
_computing_data_reduction 'HKL Denzo (Otwinowski & Minor, 1997) & maXus (Mackay et al., 1998)'
_computing_molecular_graphics 'Bruker SHELXTL V5.1 (Sheldrick, 1998)'
_computing_publication_material 'SHELXL-97 (Sheldrick, 1997)'
_computing_structure_refinement 'SHELXL-97 (Sheldrick, 1997)'
_computing_structure_solution 'SHELXS-97 (Sheldrick, 1997)'
_diffrn_ambient_temperature 293(2)
_diffrn_detector_area_resol_mean 0.76
_diffrn_measured_fraction_theta_full 0.960
_diffrn_measured_fraction_theta_max 0.960
_diffrn_measurement_device_type 'NONIUS KappaCCD Diffractometer'
_diffrn_measurement_method CCD
_diffrn_radiation_monochromator graphite
_diffrn_radiation_source 'fine-focus sealed tube'
_diffrn_radiation_type MoK\a
_diffrn_radiation_wavelength 0.71073
_diffrn_reflns_av_R_equivalents 0.0614
_diffrn_reflns_av_sigmaI/netI 0.0871
_diffrn_reflns_limit_h_max 10
_diffrn_reflns_limit_h_min -10
_diffrn_reflns_limit_k_max 10
_diffrn_reflns_limit_k_min -11
_diffrn_reflns_limit_l_max 15
_diffrn_reflns_limit_l_min -15
_diffrn_reflns_number 11240
_diffrn_reflns_theta_full 27.50
_diffrn_reflns_theta_max 27.50
_diffrn_reflns_theta_min 3.50
_diffrn_standards_decay_% 0
_diffrn_standards_number 0
_exptl_absorpt_coefficient_mu 0.838
_exptl_absorpt_correction_T_max 0.977
_exptl_absorpt_correction_T_min 0.902
_exptl_absorpt_correction_type empirical
_exptl_absorpt_process_details '(Blessing, 1995, 1997)'
_exptl_crystal_colour yellow
_exptl_crystal_density_diffrn 1.551
_exptl_crystal_density_method 'not measured'
_exptl_crystal_description plate
_exptl_crystal_F_000 386
_exptl_crystal_size_max 0.2
_exptl_crystal_size_mid 0.15
_exptl_crystal_size_min 0.04
_refine_diff_density_max 0.378
_refine_diff_density_min -0.527
_refine_diff_density_rms 0.136
_refine_ls_extinction_method none
_refine_ls_goodness_of_fit_ref 1.035
_refine_ls_hydrogen_treatment constr
_refine_ls_matrix_type full
_refine_ls_number_parameters 228
_refine_ls_number_reflns 3570
_refine_ls_number_restraints 0
_refine_ls_restrained_S_all 1.035
_refine_ls_R_factor_all 0.0978
_refine_ls_R_factor_gt 0.0427
_refine_ls_shift/su_max 0.001
_refine_ls_shift/su_mean 0.000
_refine_ls_structure_factor_coef Fsqd
_refine_ls_weighting_details 'calc w=1/[\s^2^(Fo^2^)+(0.0547P)^2^+0.0000P] where P=(Fo^2^+2Fc^2^)/3'
_refine_ls_weighting_scheme calc
_refine_ls_wR_factor_gt 0.0907
_refine_ls_wR_factor_ref 0.1220
_reflns_number_gt 2226
_reflns_number_total 3570
_reflns_threshold_expression >2sigma(I)
_cod_data_source_file ic0512328si20050724_112622_3.cif
_cod_data_source_block 2
_cod_original_cell_volume 807.96(12)
_cod_database_code 4310115

loop_
_symmetry_equiv_pos_as_xyz
'x, y, z'
'-x, -y, -z'

loop_
_atom_site_label
_atom_site_type_symbol
_atom_site_fract_x
_atom_site_fract_y
_atom_site_fract_z
_atom_site_U_iso_or_equiv
_atom_site_adp_type
_atom_site_occupancy
_atom_site_symmetry_multiplicity
_atom_site_calc_flag
_atom_site_refinement_flags
_atom_site_disorder_assembly
_atom_site_disorder_group
Mn1 Mn 0.30214(5) 0.48182(6) 0.00897(4) 0.03569(18) Uani 1 1 d . . .
N1 N 0.3391(3) 0.3297(3) 0.1469(2) 0.0388(6) Uani 1 1 d . . .
N2 N 0.7132(3) 0.4785(3) 0.4684(2) 0.0459(7) Uani 1 1 d . . .
N3 N 0.8398(3) 0.5264(3) 0.5782(2) 0.0440(7) Uani 1 1 d . . .
N4 N 1.2274(3) 0.6525(3) 0.8876(2) 0.0395(6) Uani 1 1 d . . .
N5 N 0.5450(3) 0.6355(3) 0.1015(2) 0.0389(6) Uani 1 1 d . . .
N6 N 0.5827(3) 0.7402(3) 0.1985(2) 0.0374(6) Uani 1 1 d . . .
N7 N 0.6164(4) 0.8401(4) 0.2900(3) 0.0593(8) Uani 1 1 d . . .
N8 N 0.0801(3) 0.3081(3) -0.1059(2) 0.0475(7) Uani 1 1 d . . .
N9 N -0.0549(3) 0.3344(3) -0.1186(2) 0.0356(6) Uani 1 1 d . . .
N10 N -0.1900(3) 0.3562(3) -0.1347(2) 0.0483(7) Uani 1 1 d . . .
C1 C 0.4602(4) 0.3742(4) 0.2523(3) 0.0393(7) Uani 1 1 d . . .
H1A H 0.5301 0.4711 0.2704 0.047 Uiso 1 1 calc R . .
C2 C 0.2372(4) 0.1910(4) 0.1243(3) 0.0467(8) Uani 1 1 d . . .
H2A H 0.1499 0.1598 0.0534 0.056 Uiso 1 1 calc R . .
C3 C 0.2554(5) 0.0935(4) 0.2002(3) 0.0545(9) Uani 1 1 d . . .
H3A H 0.1831 -0.0023 0.1805 0.065 Uiso 1 1 calc R . .
C4 C 0.3831(4) 0.1402(4) 0.3066(3) 0.0479(8) Uani 1 1 d . . .
H4A H 0.3990 0.0745 0.3586 0.057 Uiso 1 1 calc R . .
C5 C 0.4876(4) 0.2849(4) 0.3359(2) 0.0361(7) Uani 1 1 d . . .
C6 C 0.6242(4) 0.3433(4) 0.4514(3) 0.0385(7) Uani 1 1 d . . .
C7 C 0.6451(5) 0.2402(5) 0.5374(3) 0.0692(12) Uani 1 1 d . . .
H7A H 0.7390 0.2890 0.6064 0.104 Uiso 1 1 calc R . .
H7B H 0.6598 0.1336 0.4958 0.104 Uiso 1 1 calc R . .
H7C H 0.5500 0.2320 0.5650 0.104 Uiso 1 1 calc R . .
C8 C 0.9095(5) 0.7645(5) 0.5091(3) 0.0613(10) Uani 1 1 d . . .
H8A H 0.8280 0.7071 0.4339 0.092 Uiso 1 1 calc R . .
H8B H 1.0112 0.7880 0.4928 0.092 Uiso 1 1 calc R . .
H8C H 0.8764 0.8643 0.5456 0.092 Uiso 1 1 calc R . .
C9 C 0.9298(4) 0.6611(4) 0.5953(3) 0.0410(8) Uani 1 1 d . . .
C10 C 1.0644(4) 0.7169(4) 0.7113(3) 0.0387(7) Uani 1 1 d . . .
C11 C 1.1467(4) 0.8751(4) 0.7574(3) 0.0482(8) Uani 1 1 d . . .
H11A H 1.1225 0.9499 0.7136 0.058 Uiso 1 1 calc R . .
C12 C 1.2652(4) 0.9208(4) 0.8695(3) 0.0514(9) Uani 1 1 d . . .
H12A H 1.3199 1.0271 0.9026 0.062 Uiso 1 1 calc R . .
C13 C 1.3009(4) 0.8078(4) 0.9308(3) 0.0458(8) Uani 1 1 d . . .
H13A H 1.3800 0.8403 1.0064 0.055 Uiso 1 1 calc R . .
C14 C 1.1121(4) 0.6093(4) 0.7797(3) 0.0381(7) Uani 1 1 d . . .
H14A H 1.0607 0.5017 0.7483 0.046 Uiso 1 1 calc R . .

loop_
_atom_site_aniso_label
_atom_site_aniso_U_11
_atom_site_aniso_U_22
_atom_site_aniso_U_33
_atom_site_aniso_U_23
_atom_site_aniso_U_13
_atom_site_aniso_U_12
Mn1 0.0268(3) 0.0445(3) 0.0337(3) 0.0114(2) 0.00515(18) 0.0053(2)
N1 0.0378(15) 0.0449(16) 0.0311(13) 0.0102(12) 0.0067(11) 0.0056(13)
N2 0.0435(16) 0.0543(18) 0.0362(14) 0.0184(13) 0.0008(12) 0.0048(14)
N3 0.0425(16) 0.0508(17) 0.0339(14) 0.0174(13) -0.0010(11) 0.0036(14)
N4 0.0373(15) 0.0425(16) 0.0343(13) 0.0095(12) 0.0044(11) 0.0059(12)
N5 0.0316(14) 0.0473(16) 0.0336(14) 0.0079(13) 0.0063(11) 0.0052(12)
N6 0.0317(14) 0.0436(16) 0.0397(16) 0.0197(15) 0.0077(11) 0.0064(12)
N7 0.071(2) 0.0529(19) 0.0410(17) 0.0008(15) 0.0096(15) -0.0009(16)
N8 0.0314(16) 0.0519(18) 0.0533(17) 0.0137(14) 0.0037(12) 0.0075(13)
N9 0.0422(18) 0.0342(14) 0.0271(12) 0.0066(11) 0.0080(11) 0.0013(12)
N10 0.0346(16) 0.0666(19) 0.0444(16) 0.0144(14) 0.0128(12) 0.0139(14)
C1 0.0381(18) 0.0434(18) 0.0357(16) 0.0141(15) 0.0080(13) 0.0034(14)
C2 0.043(2) 0.046(2) 0.0412(18) 0.0104(16) -0.0001(15) 0.0029(16)
C3 0.058(2) 0.040(2) 0.056(2) 0.0147(18) 0.0043(17) -0.0057(17)
C4 0.056(2) 0.044(2) 0.0451(18) 0.0202(16) 0.0092(16) 0.0090(17)
C5 0.0343(17) 0.0430(19) 0.0317(15) 0.0112(14) 0.0095(13) 0.0088(14)
C6 0.0387(18) 0.0461(19) 0.0321(16) 0.0143(15) 0.0097(13) 0.0073(15)
C7 0.076(3) 0.073(3) 0.050(2) 0.034(2) -0.0061(19) -0.012(2)
C8 0.065(2) 0.064(2) 0.050(2) 0.0305(19) -0.0040(17) -0.0004(19)
C9 0.0423(19) 0.049(2) 0.0336(16) 0.0165(15) 0.0083(14) 0.0107(16)
C10 0.0376(17) 0.0450(19) 0.0350(16) 0.0148(15) 0.0095(13) 0.0069(15)
C11 0.050(2) 0.049(2) 0.0462(19) 0.0230(17) 0.0063(16) 0.0050(17)
C12 0.053(2) 0.0391(19) 0.054(2) 0.0133(17) 0.0051(17) -0.0027(16)
C13 0.0412(19) 0.048(2) 0.0405(17) 0.0132(16) -0.0005(14) 0.0035(16)
C14 0.0401(18) 0.0404(18) 0.0328(15) 0.0114(14) 0.0078(13) 0.0063(14)

loop_
_atom_type_symbol
_atom_type_description
_atom_type_scat_dispersion_real
_atom_type_scat_dispersion_imag
_atom_type_scat_source
C C 0.0033 0.0016 'International Tables Vol C Tables 4.2.6.8 and 6.1.1.4'
H H 0.0000 0.0000 'International Tables Vol C Tables 4.2.6.8 and 6.1.1.4'
N N 0.0061 0.0033 'International Tables Vol C Tables 4.2.6.8 and 6.1.1.4'
Mn Mn 0.3368 0.7283 'International Tables Vol C Tables 4.2.6.8 and 6.1.1.4'

loop_
_geom_angle_atom_site_label_1
_geom_angle_atom_site_label_2
_geom_angle_atom_site_label_3
_geom_angle
_geom_angle_site_symmetry_1
_geom_angle_site_symmetry_3
_geom_angle_publ_flag
N8 Mn1 N5 93.05(10) . 2_665 ?
N8 Mn1 N5 170.39(9) . . ?
N5 Mn1 N5 77.39(10) 2_665 . ?
N8 Mn1 N10 98.29(11) . 2_565 ?
N5 Mn1 N10 168.09(10) 2_665 2_565 ?
N5 Mn1 N10 91.19(10) . 2_565 ?
N8 Mn1 N1 89.31(9) . . ?
N5 Mn1 N1 97.58(9) 2_665 . ?
N5 Mn1 N1 92.82(9) . . ?
N10 Mn1 N1 86.23(9) 2_565 . ?
N8 Mn1 N4 88.28(9) . 1_454 ?
N5 Mn1 N4 93.18(9) 2_665 1_454 ?
N5 Mn1 N4 91.32(9) . 1_454 ?
N10 Mn1 N4 83.59(9) 2_565 1_454 ?
N1 Mn1 N4 169.08(9) . 1_454 ?
C1 N1 C2 116.7(3) . . ?
C1 N1 Mn1 122.6(2) . . ?
C2 N1 Mn1 120.66(19) . . ?
C6 N2 N3 113.8(2) . . ?
C9 N3 N2 114.0(2) . . ?
C14 N4 C13 117.3(2) . . ?
C14 N4 Mn1 125.1(2) . 1_656 ?
C13 N4 Mn1 117.61(18) . 1_656 ?
N6 N5 Mn1 130.4(2) . 2_665 ?
N6 N5 Mn1 126.1(2) . . ?
Mn1 N5 Mn1 102.61(10) 2_665 . ?
N7 N6 N5 179.1(3) . . ?
N9 N8 Mn1 125.5(2) . . ?
N10 N9 N8 177.7(3) . . ?
N9 N10 Mn1 129.1(2) . 2_565 ?
N1 C1 C5 124.2(3) . . ?
N1 C2 C3 123.4(3) . . ?
C2 C3 C4 118.7(3) . . ?
C3 C4 C5 119.9(3) . . ?
C4 C5 C1 117.0(3) . . ?
C4 C5 C6 122.1(3) . . ?
C1 C5 C6 120.9(3) . . ?
N2 C6 C5 116.5(3) . . ?
N2 C6 C7 125.8(3) . . ?
C5 C6 C7 117.7(3) . . ?
N3 C9 C10 115.6(3) . . ?
N3 C9 C8 125.7(3) . . ?
C10 C9 C8 118.6(3) . . ?
C11 C10 C14 117.1(3) . . ?
C11 C10 C9 122.5(3) . . ?
C14 C10 C9 120.3(3) . . ?
C10 C11 C12 119.3(3) . . ?
C13 C12 C11 119.3(3) . . ?
N4 C13 C12 123.2(3) . . ?
N4 C14 C10 123.8(3) . . ?

loop_
_geom_bond_atom_site_label_1
_geom_bond_atom_site_label_2
_geom_bond_distance
_geom_bond_site_symmetry_2
_geom_bond_publ_flag
Mn1 N8 2.208(3) . ?
Mn1 N5 2.211(2) 2_665 ?
Mn1 N5 2.221(3) . ?
Mn1 N10 2.233(3) 2_565 ?
Mn1 N1 2.319(2) . ?
Mn1 N4 2.324(2) 1_454 ?
N1 C1 1.342(4) . ?
N1 C2 1.345(4) . ?
N2 C6 1.279(4) . ?
N2 N3 1.400(3) . ?
N3 C9 1.280(4) . ?
N4 C14 1.338(3) . ?
N4 C13 1.340(4) . ?
N4 Mn1 2.324(2) 1_656 ?
N5 N6 1.209(3) . ?
N5 Mn1 2.211(2) 2_665 ?
N6 N7 1.146(3) . ?
N8 N9 1.181(4) . ?
N9 N10 1.168(3) . ?
N10 Mn1 2.233(3) 2_565 ?
C1 C5 1.387(4) . ?
C2 C3 1.368(5) . ?
C3 C4 1.380(4) . ?
C4 C5 1.384(4) . ?
C5 C6 1.489(4) . ?
C6 C7 1.501(4) . ?
C8 C9 1.504(4) . ?
C9 C10 1.483(4) . ?
C10 C11 1.384(4) . ?
C10 C14 1.400(4) . ?
C11 C12 1.385(4) . ?
C12 C13 1.365(4) . ?
